data_4346675
loop_
_publ_author_name
'Wang, Juan-Juan'
'Sun, Juan'
'Yang, Meng'
'Li, Li-Cun'

_publ_section_title
;
 Tuning Magnetic Relaxation in a Tb-Nitronyl Nitroxide Complex by Using
 Cocrystalline Paramagnetic Complex.
;
_journal_issue 23
_journal_name_full 'Inorganic chemistry'
_journal_page_first 11307
_journal_page_last 11313
_journal_paper_doi 10.1021/acs.inorgchem.5b01915
_journal_volume 54
_journal_year 2015
_chemical_formula_moiety '2(C41 H35 F18 Gd N6 O14), C36 H34 Cu F12 N6 O12'
_chemical_formula_sum 'C118 H104 Cu F48 Gd2 N18 O40'
_chemical_formula_weight 3704.25
_space_group_IT_number 2
_space_group_name_Hall '-P 1'
_space_group_name_H-M_alt 'P -1'
_symmetry_cell_setting triclinic
_symmetry_space_group_name_Hall '-P 1'
_symmetry_space_group_name_H-M 'P -1'
_atom_sites_solution_hydrogens geom
_atom_sites_solution_primary direct
_atom_sites_solution_secondary difmap
_audit_creation_method SHELXL-97
_cell_angle_alpha 110.10(3)
_cell_angle_beta 96.99(3)
_cell_angle_gamma 90.66(3)
_cell_formula_units_Z 1
_cell_length_a 11.419(2)
_cell_length_b 17.926(4)
_cell_length_c 18.868(4)
_cell_measurement_reflns_used 9850
_cell_measurement_temperature 113(2)
_cell_measurement_theta_max 27.8944
_cell_measurement_theta_min 1.7997
_cell_volume 3594.1(15)
_computing_cell_refinement 'CrystalClear (Rigaku Inc., 2008)'
_computing_data_collection 'CrystalClear (Rigaku Inc., 2008)'
_computing_data_reduction 'CrystalClear (Rigaku Inc., 2008)'
_computing_molecular_graphics 'Bruker SHELXTL'
_computing_publication_material 'Bruker SHELXTL'
_computing_structure_refinement 'SHELXL-97 (Sheldrick, 1997)'
_computing_structure_solution 'SHELXS-97 (Sheldrick, 1990)'
_diffrn_ambient_temperature 113(2)
_diffrn_detector_area_resol_mean 28.5714
_diffrn_measured_fraction_theta_full 0.987
_diffrn_measured_fraction_theta_max 0.987
_diffrn_measurement_device_type 'CCD area detector'
_diffrn_measurement_method 'profile data from \w-scans'
_diffrn_radiation_monochromator graphite
_diffrn_radiation_source 'fine-focus sealed tube'
_diffrn_radiation_type MoK\a
_diffrn_radiation_wavelength 0.71073
_diffrn_reflns_av_R_equivalents 0.0666
_diffrn_reflns_av_sigmaI/netI 0.1210
_diffrn_reflns_limit_h_max 14
_diffrn_reflns_limit_h_min -15
_diffrn_reflns_limit_k_max 23
_diffrn_reflns_limit_k_min -23
_diffrn_reflns_limit_l_max 23
_diffrn_reflns_limit_l_min -24
_diffrn_reflns_number 30562
_diffrn_reflns_theta_full 27.92
_diffrn_reflns_theta_max 27.92
_diffrn_reflns_theta_min 1.35
_diffrn_standards_decay_% 0
_diffrn_standards_interval_count 0
_diffrn_standards_interval_time 0
_diffrn_standards_number 0
_exptl_absorpt_coefficient_mu 1.205
_exptl_absorpt_correction_T_max 0.749
_exptl_absorpt_correction_T_min 0.684
_exptl_absorpt_correction_type multi-scan
_exptl_absorpt_process_details SADABS
_exptl_crystal_colour green
_exptl_crystal_density_diffrn 1.711
_exptl_crystal_density_meas ?
_exptl_crystal_density_method 'not measured'
_exptl_crystal_description elongate
_exptl_crystal_F_000 1847
_exptl_crystal_size_max 0.46
_exptl_crystal_size_mid 0.27
_exptl_crystal_size_min 0.24
_refine_diff_density_max 2.742
_refine_diff_density_min -2.651
_refine_diff_density_rms 0.152
_refine_ls_extinction_method none
_refine_ls_goodness_of_fit_ref 1.007
_refine_ls_hydrogen_treatment mixed
_refine_ls_matrix_type full
_refine_ls_number_parameters 1036
_refine_ls_number_reflns 16994
_refine_ls_number_restraints 26
_refine_ls_restrained_S_all 1.012
_refine_ls_R_factor_all 0.0937
_refine_ls_R_factor_gt 0.0716
_refine_ls_shift/su_max 0.001
_refine_ls_shift/su_mean 0.000
_refine_ls_structure_factor_coef Fsqd
_refine_ls_weighting_details 'calc w=1/[\s^2^(Fo^2^)+(0.1000P)^2^+0.0000P] where P=(Fo^2^+2Fc^2^)/3'
_refine_ls_weighting_scheme calc
_refine_ls_wR_factor_gt 0.1731
_refine_ls_wR_factor_ref 0.1923
_reflns_number_gt 13279
_reflns_number_total 17209
_reflns_threshold_expression >2sigma(I)
_cod_data_source_file ic5b01915_si_003.cif
_cod_data_source_block Gd-Cu
_cod_depositor_comments
;
The following automatic conversions were performed:

data item '_exptl_absorpt_correction_type' value 'Multi-scan' was
changed to 'multi-scan' in accordance with the
/home/saulius/struct/COD-crude-data/automatic-downloads/DataCite-retrospective/ACS/depositions/lib/dictionaries/cif_core.dic
dictionary named 'cif_core.dic' version 2.4.2 last updated on
2011-04-26.

data item '_symmetry_cell_setting' value 'Triclinic' was changed to
'triclinic' in accordance with the
/home/saulius/struct/COD-crude-data/automatic-downloads/DataCite-retrospective/ACS/depositions/lib/dictionaries/cif_core.dic
dictionary named 'cif_core.dic' version 2.4.2 last updated on
2011-04-26.

data item '_exptl_crystal_density_meas' value 'not measured' was
changed to '?' -- the value is perceived as not measured.

Automatic conversion script
Id: cif_fix_values 6909 2019-04-08 15:41:33Z antanas 
;
_cod_database_code 4346675

loop_
_symmetry_equiv_pos_as_xyz
'x, y, z'
'-x, -y, -z'

loop_
_atom_site_label
_atom_site_type_symbol
_atom_site_fract_x
_atom_site_fract_y
_atom_site_fract_z
_atom_site_U_iso_or_equiv
_atom_site_adp_type
_atom_site_occupancy
_atom_site_symmetry_multiplicity
_atom_site_calc_flag
_atom_site_refinement_flags
_atom_site_disorder_assembly
_atom_site_disorder_group
Gd1 Gd 0.18897(2) 0.174712(15) 0.337488(14) 0.02060(10) Uani 1 1 d . . .
Cu1 Cu 0.5000 0.5000 0.0000 0.0295(2) Uani 1 2 d S . .
F1 F 0.7872(3) 0.7038(2) 0.0599(2) 0.0384(9) Uani 1 1 d . . .
F2 F 0.6418(4) 0.7543(2) 0.1178(2) 0.0462(10) Uani 1 1 d . . .
F3 F 0.7973(4) 0.7297(2) 0.1805(2) 0.0498(11) Uani 1 1 d . . .
F4 F 0.7836(5) 0.4778(3) 0.2283(3) 0.0763(17) Uani 1 1 d . . .
F5 F 0.6180(7) 0.4934(5) 0.2514(4) 0.122(3) Uani 1 1 d . . .
F6 F 0.6438(7) 0.3895(3) 0.1698(3) 0.112(3) Uani 1 1 d . . .
F7 F -0.0644(4) -0.0666(2) 0.1744(3) 0.0672(15) Uani 1 1 d . . .
F8 F -0.1408(5) -0.0344(3) 0.2776(3) 0.0733(15) Uani 1 1 d . . .
F9 F -0.2337(4) -0.0181(3) 0.1792(4) 0.0808(18) Uani 1 1 d . . .
F10 F -0.0817(6) 0.2892(4) 0.1715(4) 0.098(2) Uani 1 1 d . . .
F11 F -0.1377(6) 0.3348(3) 0.2792(3) 0.088(2) Uani 1 1 d . . .
F12 F -0.2435(5) 0.2460(4) 0.1895(4) 0.113(3) Uani 1 1 d . . .
F13 F 0.4529(7) 0.4702(3) 0.4163(3) 0.103(2) Uani 1 1 d . . .
F14 F 0.3184(5) 0.4332(3) 0.3261(3) 0.0808(17) Uani 1 1 d . . .
F15 F 0.4812(7) 0.3796(3) 0.3150(4) 0.120(3) Uani 1 1 d . . .
F16 F 0.5405(5) 0.3353(4) 0.5900(3) 0.0829(18) Uani 1 1 d . . .
F17 F 0.3754(4) 0.3130(3) 0.6206(2) 0.0545(12) Uani 1 1 d . . .
F18 F 0.4730(5) 0.2163(3) 0.5656(2) 0.0773(18) Uani 1 1 d . . .
F19 F 0.6310(4) 0.2067(2) 0.3780(3) 0.0552(12) Uani 1 1 d . . .
F20 F 0.6723(3) 0.0843(2) 0.3495(2) 0.0467(10) Uani 1 1 d . . .
F21 F 0.5974(3) 0.1270(3) 0.2620(2) 0.0470(10) Uani 1 1 d . . .
F22 F 0.4187(4) -0.0656(2) 0.4320(2) 0.0519(11) Uani 1 1 d . . .
F23 F 0.3112(4) 0.0138(3) 0.5059(2) 0.0511(11) Uani 1 1 d . . .
F24 F 0.2313(4) -0.0702(2) 0.3990(2) 0.0535(11) Uani 1 1 d . . .
O1 O 1.0121(4) 0.3900(3) -0.1278(3) 0.0487(13) Uani 1 1 d . . .
O2 O 0.6183(4) 0.4241(3) -0.0940(3) 0.0367(10) Uani 1 1 d . . .
O3 O 0.5995(4) 0.5968(2) 0.0373(2) 0.0313(9) Uani 1 1 d . . .
O4 O 0.5794(4) 0.4607(2) 0.0760(2) 0.0320(9) Uani 1 1 d . . .
O5 O 0.8996(7) 0.0870(4) -0.0017(5) 0.099(3) Uani 1 1 d . . .
O6 O 0.7257(7) 0.1095(4) 0.0266(4) 0.0731(19) Uani 1 1 d . . .
O7B O 0.5148(8) 0.0329(5) 0.0765(5) 0.104(3) Uani 0.67 1 d P A 2
O8 O 0.1930(4) 0.1203(3) 0.2049(2) 0.0312(9) Uani 1 1 d . A .
O9 O 0.0338(3) 0.0737(2) 0.2828(2) 0.0263(9) Uani 1 1 d . . .
O10 O 0.0331(4) 0.2321(2) 0.2820(2) 0.0271(9) Uani 1 1 d . . .
O11 O 0.2750(4) 0.2984(2) 0.3468(2) 0.0296(9) Uani 1 1 d . . .
O12 O 0.2952(4) 0.2328(2) 0.4636(2) 0.0268(9) Uani 1 1 d . . .
O13 O 0.2432(4) 0.0694(2) 0.3797(2) 0.0263(8) Uani 1 1 d . . .
O14 O 0.3921(3) 0.1526(2) 0.3222(2) 0.0242(8) Uani 1 1 d . . .
O15 O 0.4800(6) -0.2348(3) 0.2539(3) 0.0650(17) Uani 1 1 d . . .
O16 O 0.2915(6) -0.2323(3) 0.2624(3) 0.0631(17) Uani 1 1 d . . .
O17 O 0.0438(4) 0.2124(2) 0.4207(2) 0.0241(8) Uani 1 1 d . . .
O18 O 0.1093(4) 0.3652(3) 0.6764(2) 0.0369(11) Uani 1 1 d . . .
O19 O 0.1513(5) 0.5845(3) 0.4103(3) 0.0446(12) Uani 1 1 d . . .
O20 O 0.2749(5) 0.6289(3) 0.5136(3) 0.0573(15) Uani 1 1 d . . .
N1 N 0.9077(5) 0.4145(3) -0.1283(3) 0.0327(12) Uani 1 1 d . . .
N2 N 0.7234(4) 0.4318(3) -0.1113(3) 0.0275(10) Uani 1 1 d . . .
N3 N 0.8129(7) 0.1271(4) 0.0038(4) 0.0507(17) Uani 1 1 d . . .
N4 N 0.4206(6) 0.0707(3) 0.0971(3) 0.0419(15) Uani 1 1 d . . .
N5 N 0.2722(4) 0.1118(3) 0.1585(3) 0.0271(10) Uani 1 1 d . . .
N6 N 0.3828(7) -0.2071(4) 0.2483(4) 0.0530(17) Uani 1 1 d . . .
N7 N 0.0795(5) 0.3067(3) 0.6146(2) 0.0279(11) Uani 1 1 d . . .
N8 N 0.0450(4) 0.2362(3) 0.4941(3) 0.0230(10) Uani 1 1 d . . .
N9 N 0.2021(5) 0.5791(3) 0.4696(3) 0.0382(13) Uani 1 1 d . . .
C1 C 0.8165(6) 0.3227(3) -0.0726(3) 0.0274(12) Uani 1 1 d . . .
C2 C 0.9116(6) 0.2741(4) -0.0784(4) 0.0387(15) Uani 1 1 d . . .
H2 H 0.9765 0.2843 -0.0997 0.046 Uiso 1 1 calc R . .
C3 C 0.9099(6) 0.2105(4) -0.0525(4) 0.0455(17) Uani 1 1 d . . .
H3 H 0.9732 0.1778 -0.0567 0.055 Uiso 1 1 calc R . .
C4 C 0.8154(7) 0.1963(4) -0.0208(4) 0.0390(16) Uani 1 1 d . . .
C5 C 0.7215(8) 0.2436(4) -0.0136(4) 0.050(2) Uani 1 1 d . . .
H5 H 0.6582 0.2337 0.0093 0.060 Uiso 1 1 calc R . .
C6 C 0.7211(7) 0.3057(4) -0.0401(4) 0.0473(19) Uani 1 1 d . . .
H6 H 0.6561 0.3370 -0.0363 0.057 Uiso 1 1 calc R . .
C7 C 0.8161(5) 0.3878(4) -0.1028(3) 0.0287(12) Uani 1 1 d . . .
C8 C 0.7435(6) 0.4794(4) -0.1610(3) 0.0314(13) Uani 1 1 d . . .
C9 C 0.8803(6) 0.4864(4) -0.1490(3) 0.0318(13) Uani 1 1 d . . .
C10 C 0.6846(7) 0.5588(4) -0.1354(4) 0.0388(16) Uani 1 1 d . . .
H10A H 0.6005 0.5491 -0.1409 0.058 Uiso 1 1 calc R . .
H10B H 0.7028 0.5892 -0.1661 0.058 Uiso 1 1 calc R . .
H10C H 0.7135 0.5880 -0.0829 0.058 Uiso 1 1 calc R . .
C11 C 0.6907(8) 0.4269(4) -0.2409(4) 0.0467(19) Uani 1 1 d . . .
H11A H 0.7308 0.3783 -0.2557 0.070 Uiso 1 1 calc R . .
H11B H 0.6997 0.4543 -0.2758 0.070 Uiso 1 1 calc R . .
H11C H 0.6083 0.4151 -0.2415 0.070 Uiso 1 1 calc R . .
C12 C 0.9333(7) 0.5565(4) -0.0799(4) 0.0493(18) Uani 1 1 d . . .
H12A H 0.8947 0.5587 -0.0369 0.074 Uiso 1 1 calc R . .
H12B H 0.9227 0.6049 -0.0904 0.074 Uiso 1 1 calc R . .
H12C H 1.0162 0.5503 -0.0689 0.074 Uiso 1 1 calc R . .
C13 C 0.9381(8) 0.4836(5) -0.2177(5) 0.059(2) Uani 1 1 d . . .
H13A H 1.0223 0.4905 -0.2040 0.089 Uiso 1 1 calc R . .
H13B H 0.9106 0.5254 -0.2353 0.089 Uiso 1 1 calc R . .
H13C H 0.9182 0.4331 -0.2575 0.089 Uiso 1 1 calc R . .
C14 C 0.7243(6) 0.7020(4) 0.1154(3) 0.0316(13) Uani 1 1 d . . .
C15 C 0.6704(5) 0.6193(3) 0.0989(3) 0.0254(12) Uani 1 1 d . . .
C16 C 0.7012(5) 0.5781(4) 0.1482(3) 0.0303(13) Uani 1 1 d . . .
H16 H 0.7553 0.6015 0.1918 0.036 Uiso 1 1 calc R . .
C17 C 0.6514(6) 0.5019(4) 0.1326(3) 0.0318(13) Uani 1 1 d . . .
C18 C 0.6841(8) 0.4587(5) 0.1883(5) 0.057(2) Uani 1 1 d . . .
C19 C 0.3607(6) -0.0110(3) 0.1721(3) 0.0310(13) Uani 1 1 d . . .
C20 C 0.4689(7) -0.0459(4) 0.1787(4) 0.0385(16) Uani 1 1 d . A .
H20 H 0.5357 -0.0260 0.1660 0.046 Uiso 1 1 calc R . .
C21 C 0.4768(7) -0.1100(4) 0.2042(4) 0.0410(16) Uani 1 1 d . . .
H21 H 0.5483 -0.1333 0.2089 0.049 Uiso 1 1 calc R A .
C22 C 0.3767(7) -0.1380(4) 0.2222(3) 0.0394(17) Uani 1 1 d . A .
C23 C 0.2686(7) -0.1046(4) 0.2183(3) 0.0363(15) Uani 1 1 d . . .
H23 H 0.2029 -0.1247 0.2320 0.044 Uiso 1 1 calc R A .
C24 C 0.2606(6) -0.0397(4) 0.1931(3) 0.0342(14) Uani 1 1 d . A .
H24 H 0.1892 -0.0158 0.1903 0.041 Uiso 1 1 calc R . .
C25 C 0.3508(6) 0.0554(4) 0.1439(3) 0.0314(13) Uani 1 1 d . A .
C26 C 0.2746(7) 0.1604(5) 0.1092(4) 0.051(2) Uani 1 1 d . A .
C27 C 0.3921(8) 0.1453(4) 0.0824(5) 0.065(3) Uani 1 1 d D A .
C28 C 0.2241(9) 0.2340(5) 0.1370(6) 0.072(3) Uani 1 1 d U . .
H28A H 0.1425 0.2256 0.1414 0.108 Uiso 1 1 calc R A .
H28B H 0.2297 0.2624 0.1026 0.108 Uiso 1 1 calc R . .
H28C H 0.2655 0.2645 0.1862 0.108 Uiso 1 1 calc R . .
C29 C 0.1802(10) 0.1068(6) 0.0347(5) 0.080(3) Uani 1 1 d U . .
H29A H 0.2146 0.0582 0.0080 0.120 Uiso 1 1 calc RD A .
H29B H 0.1627 0.1364 0.0012 0.120 Uiso 1 1 calc R . .
H29C H 0.1087 0.0948 0.0516 0.120 Uiso 1 1 calc R . .
C30 C 0.4761(10) 0.2123(6) 0.1441(7) 0.098(4) Uani 1 1 d DU . .
H30A H 0.4340 0.2398 0.1857 0.146 Uiso 1 1 calc R A .
H30B H 0.5030 0.2491 0.1220 0.146 Uiso 1 1 calc R . .
H30C H 0.5429 0.1888 0.1625 0.146 Uiso 1 1 calc R . .
C31 C 0.4164(10) 0.1441(6) 0.0103(6) 0.085(3) Uani 1 1 d U . .
H31A H 0.4908 0.1211 0.0004 0.128 Uiso 1 1 calc R A .
H31B H 0.4198 0.1975 0.0099 0.128 Uiso 1 1 calc R . .
H31C H 0.3549 0.1130 -0.0283 0.128 Uiso 1 1 calc RD . .
C32 C -0.1263(6) -0.0130(4) 0.2181(5) 0.0472(19) Uani 1 1 d . . .
C33 C -0.0635(5) 0.0698(4) 0.2443(3) 0.0291(13) Uani 1 1 d . . .
C34 C -0.1190(5) 0.1297(4) 0.2230(3) 0.0367(15) Uani 1 1 d . . .
H34 H -0.1928 0.1183 0.1935 0.044 Uiso 1 1 calc R . .
C35 C -0.0659(5) 0.2059(4) 0.2452(3) 0.0283(12) Uani 1 1 d . . .
C36 C -0.1337(7) 0.2694(5) 0.2228(4) 0.0467(19) Uani 1 1 d . . .
C37 C 0.4052(7) 0.4063(4) 0.3614(4) 0.0442(17) Uani 1 1 d . . .
C38 C 0.4182(6) 0.3387(4) 0.4579(4) 0.0337(14) Uani 1 1 d . . .
H38 H 0.4830 0.3735 0.4832 0.040 Uiso 1 1 calc R . .
C39 C 0.3615(6) 0.3419(3) 0.3893(4) 0.0304(13) Uani 1 1 d . . .
C40 C 0.3802(5) 0.2849(4) 0.4894(3) 0.0287(13) Uani 1 1 d . . .
C41 C 0.4453(6) 0.2875(4) 0.5682(3) 0.0389(16) Uani 1 1 d . . .
C42 C 0.3262(6) -0.0208(4) 0.4332(3) 0.0326(14) Uani 1 1 d . . .
C43 C 0.3401(5) 0.0416(3) 0.3957(3) 0.0254(12) Uani 1 1 d . . .
C44 C 0.4513(5) 0.0603(3) 0.3826(3) 0.0284(13) Uani 1 1 d . . .
H44 H 0.5162 0.0361 0.3982 0.034 Uiso 1 1 calc R . .
C45 C 0.4680(5) 0.1149(3) 0.3462(3) 0.0230(11) Uani 1 1 d . . .
C46 C 0.5936(5) 0.1332(4) 0.3342(4) 0.0316(13) Uani 1 1 d . . .
C47 C 0.1164(5) 0.3766(3) 0.5238(3) 0.0251(12) Uani 1 1 d . . .
C48 C 0.1934(6) 0.4381(4) 0.5750(3) 0.0308(13) Uani 1 1 d . . .
H48 H 0.2256 0.4343 0.6212 0.037 Uiso 1 1 calc R . .
C49 C 0.2220(6) 0.5045(4) 0.5574(3) 0.0315(13) Uani 1 1 d . . .
H49 H 0.2735 0.5452 0.5914 0.038 Uiso 1 1 calc R . .
C50 C 0.1725(6) 0.5090(3) 0.4883(4) 0.0306(13) Uani 1 1 d . . .
C51 C 0.0968(6) 0.4490(3) 0.4362(3) 0.0280(13) Uani 1 1 d . . .
H51 H 0.0658 0.4529 0.3898 0.034 Uiso 1 1 calc R . .
C52 C 0.0682(5) 0.3832(3) 0.4545(3) 0.0261(12) Uani 1 1 d . . .
H52 H 0.0164 0.3429 0.4203 0.031 Uiso 1 1 calc R . .
C53 C 0.0824(5) 0.3089(3) 0.5431(3) 0.0248(12) Uani 1 1 d . . .
C54 C -0.0128(5) 0.1868(3) 0.5311(3) 0.0264(12) Uani 1 1 d . . .
C55 C 0.0493(6) 0.2246(3) 0.6141(3) 0.0297(13) Uani 1 1 d . . .
C56 C 0.0043(7) 0.1001(4) 0.4918(4) 0.0398(16) Uani 1 1 d . . .
H56A H -0.0283 0.0845 0.4391 0.060 Uiso 1 1 calc R . .
H56B H -0.0351 0.0692 0.5155 0.060 Uiso 1 1 calc R . .
H56C H 0.0872 0.0911 0.4956 0.060 Uiso 1 1 calc R . .
C57 C -0.1443(5) 0.2032(4) 0.5214(3) 0.0315(13) Uani 1 1 d . . .
H57A H -0.1548 0.2580 0.5497 0.047 Uiso 1 1 calc R . .
H57B H -0.1887 0.1697 0.5399 0.047 Uiso 1 1 calc R . .
H57C H -0.1717 0.1922 0.4684 0.047 Uiso 1 1 calc R . .
C58 C 0.1656(6) 0.1884(4) 0.6279(4) 0.0384(15) Uani 1 1 d . . .
H58A H 0.2065 0.1778 0.5843 0.058 Uiso 1 1 calc R . .
H58B H 0.1503 0.1395 0.6364 0.058 Uiso 1 1 calc R . .
H58C H 0.2133 0.2248 0.6719 0.058 Uiso 1 1 calc R . .
C59 C -0.0281(6) 0.2293(4) 0.6758(3) 0.0376(15) Uani 1 1 d . . .
H59A H 0.0138 0.2599 0.7247 0.056 Uiso 1 1 calc R . .
H59B H -0.0475 0.1766 0.6747 0.056 Uiso 1 1 calc R . .
H59C H -0.0995 0.2544 0.6668 0.056 Uiso 1 1 calc R . .
O7A O 0.5148(8) 0.0329(5) 0.0765(5) 0.104(3) Uani 0.33 1 d P A 1

loop_
_atom_site_aniso_label
_atom_site_aniso_U_11
_atom_site_aniso_U_22
_atom_site_aniso_U_33
_atom_site_aniso_U_23
_atom_site_aniso_U_13
_atom_site_aniso_U_12
Gd1 0.02059(15) 0.02138(16) 0.02054(15) 0.00913(11) -0.00018(10) 0.00243(11)
Cu1 0.0302(6) 0.0304(5) 0.0316(5) 0.0173(4) -0.0010(4) 0.0022(4)
F1 0.037(2) 0.038(2) 0.041(2) 0.0143(17) 0.0069(17) -0.0051(17)
F2 0.050(3) 0.034(2) 0.059(3) 0.0182(19) 0.015(2) 0.0157(19)
F3 0.072(3) 0.031(2) 0.037(2) 0.0093(17) -0.019(2) -0.011(2)
F4 0.062(3) 0.098(4) 0.088(4) 0.074(3) -0.041(3) -0.028(3)
F5 0.112(6) 0.194(8) 0.105(5) 0.107(6) 0.021(4) 0.043(6)
F6 0.180(7) 0.057(3) 0.090(4) 0.050(3) -0.085(4) -0.054(4)
F7 0.041(3) 0.036(2) 0.092(4) -0.018(2) 0.006(2) 0.002(2)
F8 0.075(4) 0.052(3) 0.100(4) 0.033(3) 0.021(3) -0.016(3)
F9 0.033(3) 0.047(3) 0.133(5) 0.008(3) -0.027(3) -0.008(2)
F10 0.113(5) 0.121(5) 0.108(4) 0.096(4) 0.027(4) 0.052(4)
F11 0.124(5) 0.064(3) 0.067(3) 0.016(3) -0.012(3) 0.058(4)
F12 0.063(4) 0.080(4) 0.190(7) 0.063(4) -0.063(4) 0.010(3)
F13 0.160(7) 0.053(3) 0.093(4) 0.037(3) -0.026(4) -0.061(4)
F14 0.067(4) 0.083(4) 0.125(5) 0.083(4) -0.003(3) -0.007(3)
F15 0.144(6) 0.076(4) 0.190(7) 0.073(4) 0.134(6) 0.030(4)
F16 0.062(3) 0.132(5) 0.049(3) 0.038(3) -0.031(2) -0.056(3)
F17 0.063(3) 0.072(3) 0.029(2) 0.018(2) 0.0047(19) 0.016(3)
F18 0.111(5) 0.058(3) 0.046(3) 0.008(2) -0.026(3) 0.043(3)
F19 0.029(2) 0.036(2) 0.081(3) -0.002(2) -0.003(2) -0.0069(18)
F20 0.028(2) 0.052(2) 0.065(3) 0.028(2) 0.0038(18) 0.0139(19)
F21 0.029(2) 0.069(3) 0.051(2) 0.030(2) 0.0104(18) 0.002(2)
F22 0.057(3) 0.043(2) 0.072(3) 0.040(2) 0.010(2) 0.021(2)
F23 0.071(3) 0.057(3) 0.037(2) 0.030(2) 0.012(2) 0.016(2)
F24 0.060(3) 0.041(2) 0.064(3) 0.033(2) -0.016(2) -0.014(2)
O1 0.032(3) 0.059(3) 0.071(3) 0.038(3) 0.020(2) 0.017(2)
O2 0.030(2) 0.040(3) 0.047(3) 0.021(2) 0.012(2) 0.003(2)
O3 0.035(2) 0.034(2) 0.025(2) 0.0145(18) -0.0044(17) -0.002(2)
O4 0.027(2) 0.033(2) 0.036(2) 0.0158(19) -0.0096(18) -0.0035(19)
O5 0.079(5) 0.079(5) 0.184(8) 0.097(5) 0.026(5) 0.021(4)
O6 0.084(5) 0.062(4) 0.103(5) 0.059(4) 0.035(4) 0.014(4)
O7B 0.122(7) 0.101(6) 0.137(7) 0.077(5) 0.090(6) 0.061(5)
O8 0.029(2) 0.045(3) 0.023(2) 0.0149(18) 0.0055(16) 0.007(2)
O9 0.021(2) 0.030(2) 0.026(2) 0.0082(17) -0.0003(16) 0.0038(17)
O10 0.026(2) 0.031(2) 0.026(2) 0.0127(17) -0.0019(16) 0.0063(18)
O11 0.026(2) 0.030(2) 0.035(2) 0.0156(18) -0.0002(17) 0.0010(18)
O12 0.026(2) 0.028(2) 0.0251(19) 0.0102(17) -0.0058(16) 0.0001(17)
O13 0.025(2) 0.028(2) 0.027(2) 0.0133(17) -0.0028(16) 0.0030(17)
O14 0.022(2) 0.023(2) 0.029(2) 0.0123(16) -0.0002(15) 0.0049(16)
O15 0.089(5) 0.048(3) 0.073(4) 0.035(3) 0.026(3) 0.027(3)
O16 0.091(5) 0.034(3) 0.078(4) 0.031(3) 0.029(4) -0.003(3)
O17 0.027(2) 0.027(2) 0.0165(17) 0.0052(15) 0.0020(15) 0.0012(17)
O18 0.046(3) 0.038(2) 0.019(2) 0.0014(18) 0.0013(18) -0.004(2)
O19 0.063(3) 0.036(3) 0.044(3) 0.027(2) 0.005(2) 0.000(2)
O20 0.060(4) 0.034(3) 0.080(4) 0.030(3) -0.013(3) -0.017(3)
N1 0.035(3) 0.032(3) 0.037(3) 0.018(2) 0.008(2) 0.009(2)
N2 0.027(3) 0.029(3) 0.032(3) 0.017(2) 0.007(2) 0.001(2)
N3 0.072(5) 0.031(3) 0.048(4) 0.017(3) -0.009(3) 0.004(3)
N4 0.055(4) 0.035(3) 0.053(3) 0.027(3) 0.036(3) 0.023(3)
N5 0.025(2) 0.032(3) 0.025(2) 0.009(2) 0.0042(19) 0.005(2)
N6 0.078(5) 0.034(3) 0.049(4) 0.013(3) 0.019(4) 0.012(4)
N7 0.037(3) 0.028(3) 0.018(2) 0.0062(19) 0.004(2) 0.004(2)
N8 0.024(2) 0.018(2) 0.027(2) 0.0082(19) 0.0007(18) 0.0033(19)
N9 0.041(3) 0.023(3) 0.056(4) 0.018(3) 0.012(3) 0.002(2)
C1 0.036(3) 0.022(3) 0.022(3) 0.007(2) 0.002(2) 0.003(3)
C2 0.031(3) 0.037(4) 0.049(4) 0.018(3) -0.004(3) 0.002(3)
C3 0.031(4) 0.042(4) 0.070(5) 0.032(4) -0.005(3) 0.004(3)
C4 0.056(5) 0.027(3) 0.033(3) 0.014(3) -0.007(3) -0.009(3)
C5 0.067(5) 0.031(4) 0.065(5) 0.027(4) 0.032(4) 0.012(4)
C6 0.051(5) 0.043(4) 0.067(5) 0.033(4) 0.033(4) 0.020(4)
C7 0.023(3) 0.033(3) 0.029(3) 0.010(2) 0.001(2) 0.000(2)
C8 0.032(3) 0.029(3) 0.037(3) 0.014(3) 0.007(3) 0.003(3)
C9 0.034(3) 0.032(3) 0.034(3) 0.016(3) 0.008(3) 0.008(3)
C10 0.050(4) 0.025(3) 0.048(4) 0.019(3) 0.014(3) 0.004(3)
C11 0.069(5) 0.035(4) 0.036(4) 0.019(3) -0.012(3) -0.001(4)
C12 0.049(5) 0.040(4) 0.060(5) 0.022(4) -0.003(4) -0.013(3)
C13 0.064(6) 0.071(6) 0.066(5) 0.046(5) 0.034(4) 0.022(5)
C14 0.036(3) 0.034(3) 0.025(3) 0.012(3) 0.001(2) 0.008(3)
C15 0.022(3) 0.027(3) 0.024(3) 0.005(2) 0.000(2) 0.004(2)
C16 0.030(3) 0.030(3) 0.028(3) 0.012(3) -0.013(2) -0.002(3)
C17 0.030(3) 0.031(3) 0.035(3) 0.013(3) -0.003(3) 0.004(3)
C18 0.062(5) 0.050(5) 0.061(5) 0.037(4) -0.034(4) -0.016(4)
C19 0.046(4) 0.022(3) 0.023(3) 0.003(2) 0.010(3) 0.000(3)
C20 0.048(4) 0.022(3) 0.047(4) 0.009(3) 0.024(3) 0.009(3)
C21 0.052(4) 0.031(3) 0.044(4) 0.013(3) 0.022(3) 0.012(3)
C22 0.071(5) 0.021(3) 0.026(3) 0.005(2) 0.013(3) 0.003(3)
C23 0.050(4) 0.028(3) 0.031(3) 0.009(3) 0.008(3) -0.006(3)
C24 0.048(4) 0.023(3) 0.029(3) 0.005(2) 0.008(3) 0.000(3)
C25 0.038(4) 0.024(3) 0.030(3) 0.005(2) 0.011(3) -0.004(3)
C26 0.051(5) 0.078(6) 0.051(4) 0.050(4) 0.024(4) 0.032(4)
C27 0.080(6) 0.046(4) 0.105(7) 0.056(5) 0.061(6) 0.035(5)
C28 0.093(6) 0.055(5) 0.094(6) 0.046(4) 0.049(5) 0.033(5)
C29 0.086(6) 0.087(6) 0.076(5) 0.051(5) -0.021(5) -0.018(5)
C30 0.088(7) 0.082(6) 0.126(8) 0.053(6) -0.020(6) -0.021(5)
C31 0.104(7) 0.103(6) 0.091(6) 0.070(5) 0.057(5) 0.058(6)
C32 0.021(3) 0.032(4) 0.075(5) 0.006(4) -0.007(3) -0.004(3)
C33 0.023(3) 0.027(3) 0.030(3) 0.002(2) 0.003(2) 0.004(2)
C34 0.019(3) 0.048(4) 0.035(3) 0.009(3) -0.009(2) 0.003(3)
C35 0.027(3) 0.034(3) 0.025(3) 0.012(2) 0.001(2) 0.007(3)
C36 0.040(4) 0.055(5) 0.043(4) 0.019(4) -0.011(3) 0.016(4)
C37 0.048(4) 0.034(4) 0.057(4) 0.024(3) 0.006(3) -0.007(3)
C38 0.029(3) 0.026(3) 0.041(3) 0.007(3) -0.003(3) -0.003(3)
C39 0.029(3) 0.020(3) 0.042(3) 0.010(3) 0.004(3) 0.000(2)
C40 0.024(3) 0.026(3) 0.030(3) 0.004(2) 0.001(2) 0.007(2)
C41 0.037(4) 0.044(4) 0.027(3) 0.006(3) -0.007(3) 0.004(3)
C42 0.039(4) 0.027(3) 0.035(3) 0.017(3) -0.003(3) 0.004(3)
C43 0.030(3) 0.023(3) 0.024(3) 0.011(2) -0.003(2) 0.002(2)
C44 0.026(3) 0.031(3) 0.027(3) 0.011(2) -0.005(2) 0.010(3)
C45 0.019(3) 0.022(3) 0.024(3) 0.006(2) -0.005(2) -0.003(2)
C46 0.021(3) 0.029(3) 0.042(3) 0.012(3) -0.004(2) 0.000(2)
C47 0.035(3) 0.014(2) 0.025(3) 0.004(2) 0.007(2) 0.006(2)
C48 0.031(3) 0.027(3) 0.032(3) 0.009(3) 0.000(2) -0.002(3)
C49 0.032(3) 0.024(3) 0.036(3) 0.009(3) 0.000(3) -0.001(3)
C50 0.032(3) 0.019(3) 0.041(3) 0.009(3) 0.011(3) 0.002(2)
C51 0.038(3) 0.023(3) 0.027(3) 0.012(2) 0.007(2) 0.009(3)
C52 0.032(3) 0.022(3) 0.025(3) 0.008(2) 0.005(2) 0.006(2)
C53 0.030(3) 0.023(3) 0.020(3) 0.005(2) 0.004(2) 0.007(2)
C54 0.028(3) 0.028(3) 0.027(3) 0.012(2) 0.007(2) 0.004(2)
C55 0.036(3) 0.025(3) 0.028(3) 0.010(2) 0.003(2) 0.002(3)
C56 0.060(5) 0.027(3) 0.036(3) 0.016(3) 0.010(3) 0.002(3)
C57 0.030(3) 0.032(3) 0.033(3) 0.013(3) 0.001(2) -0.007(3)
C58 0.041(4) 0.042(4) 0.036(3) 0.021(3) -0.004(3) 0.002(3)
C59 0.035(4) 0.048(4) 0.030(3) 0.016(3) 0.002(3) -0.011(3)
O7A 0.122(7) 0.101(6) 0.137(7) 0.077(5) 0.090(6) 0.061(5)

loop_
_atom_type_symbol
_atom_type_description
_atom_type_scat_dispersion_real
_atom_type_scat_dispersion_imag
_atom_type_scat_source
C C 0.0033 0.0016 'International Tables Vol C Tables 4.2.6.8 and 6.1.1.4'
H H 0.0000 0.0000 'International Tables Vol C Tables 4.2.6.8 and 6.1.1.4'
Cu Cu 0.3201 1.2651 'International Tables Vol C Tables 4.2.6.8 and 6.1.1.4'
F F 0.0171 0.0103 'International Tables Vol C Tables 4.2.6.8 and 6.1.1.4'
Gd Gd -0.1653 3.9035 'International Tables Vol C Tables 4.2.6.8 and 6.1.1.4'
N N 0.0061 0.0033 'International Tables Vol C Tables 4.2.6.8 and 6.1.1.4'
O O 0.0106 0.0060 'International Tables Vol C Tables 4.2.6.8 and 6.1.1.4'

loop_
_geom_angle_atom_site_label_1
_geom_angle_atom_site_label_2
_geom_angle_atom_site_label_3
_geom_angle
_geom_angle_site_symmetry_1
_geom_angle_site_symmetry_3
O13 Gd1 O11 136.76(14) . .
O13 Gd1 O8 103.41(14) . .
O11 Gd1 O8 92.96(15) . .
O13 Gd1 O17 92.23(13) . .
O11 Gd1 O17 102.50(14) . .
O8 Gd1 O17 137.08(14) . .
O13 Gd1 O10 146.01(15) . .
O11 Gd1 O10 76.79(14) . .
O8 Gd1 O10 74.38(14) . .
O17 Gd1 O10 70.76(13) . .
O13 Gd1 O9 73.94(14) . .
O11 Gd1 O9 149.01(14) . .
O8 Gd1 O9 71.20(15) . .
O17 Gd1 O9 75.40(13) . .
O10 Gd1 O9 73.36(14) . .
O13 Gd1 O14 72.15(14) . .
O11 Gd1 O14 74.33(14) . .
O8 Gd1 O14 74.47(14) . .
O17 Gd1 O14 148.20(13) . .
O10 Gd1 O14 135.79(13) . .
O9 Gd1 O14 123.50(13) . .
O13 Gd1 O12 72.93(14) . .
O11 Gd1 O12 72.63(14) . .
O8 Gd1 O12 148.79(15) . .
O17 Gd1 O12 73.95(14) . .
O10 Gd1 O12 126.09(13) . .
O9 Gd1 O12 133.27(14) . .
O14 Gd1 O12 75.00(13) . .
O3 Cu1 O3 180.00(17) 2_665 .
O3 Cu1 O4 87.64(17) 2_665 .
O3 Cu1 O4 92.37(17) . .
O3 Cu1 O4 92.37(17) 2_665 2_665
O3 Cu1 O4 87.63(17) . 2_665
O4 Cu1 O4 179.999(2) . 2_665
O3 Cu1 O2 96.99(17) 2_665 2_665
O3 Cu1 O2 83.01(17) . 2_665
O4 Cu1 O2 88.34(17) . 2_665
O4 Cu1 O2 91.66(17) 2_665 2_665
O3 Cu1 O2 83.01(17) 2_665 .
O3 Cu1 O2 96.99(17) . .
O4 Cu1 O2 91.66(17) . .
O4 Cu1 O2 88.34(17) 2_665 .
O2 Cu1 O2 180.0 2_665 .
N2 O2 Cu1 136.7(4) . .
C15 O3 Cu1 124.8(4) . .
C17 O4 Cu1 124.5(4) . .
N5 O8 Gd1 136.7(4) . .
C33 O9 Gd1 133.9(4) . .
C35 O10 Gd1 133.6(4) . .
C39 O11 Gd1 133.2(4) . .
C40 O12 Gd1 130.9(4) . .
C43 O13 Gd1 134.8(4) . .
C45 O14 Gd1 134.1(4) . .
N8 O17 Gd1 135.0(3) . .
O1 N1 C7 126.5(5) . .
O1 N1 C9 120.5(5) . .
C7 N1 C9 112.5(5) . .
O2 N2 C7 126.4(5) . .
O2 N2 C8 119.9(5) . .
C7 N2 C8 112.3(5) . .
O6 N3 O5 121.7(7) . .
O6 N3 C4 120.3(7) . .
O5 N3 C4 118.0(8) . .
O7B N4 C25 124.6(6) . .
O7B N4 C27 122.2(6) . .
C25 N4 C27 112.3(5) . .
O8 N5 C25 125.9(5) . .
O8 N5 C26 121.6(5) . .
C25 N5 C26 112.1(5) . .
O16 N6 O15 125.1(7) . .
O16 N6 C22 118.1(7) . .
O15 N6 C22 116.8(7) . .
O18 N7 C53 125.0(5) . .
O18 N7 C55 122.0(4) . .
C53 N7 C55 112.7(5) . .
O17 N8 C53 125.5(5) . .
O17 N8 C54 121.5(4) . .
C53 N8 C54 112.6(4) . .
O20 N9 O19 123.7(6) . .
O20 N9 C50 118.3(6) . .
O19 N9 C50 118.0(6) . .
C2 C1 C6 118.3(6) . .
C2 C1 C7 120.1(6) . .
C6 C1 C7 121.5(6) . .
C3 C2 C1 120.1(7) . .
C3 C2 H2 119.9 . .
C1 C2 H2 119.9 . .
C4 C3 C2 119.7(7) . .
C4 C3 H3 120.1 . .
C2 C3 H3 120.1 . .
C3 C4 C5 121.3(6) . .
C3 C4 N3 119.1(7) . .
C5 C4 N3 119.6(7) . .
C4 C5 C6 119.6(7) . .
C4 C5 H5 120.2 . .
C6 C5 H5 120.2 . .
C5 C6 C1 121.0(7) . .
C5 C6 H6 119.5 . .
C1 C6 H6 119.5 . .
N1 C7 N2 107.2(5) . .
N1 C7 C1 126.4(5) . .
N2 C7 C1 126.4(5) . .
N2 C8 C11 105.1(5) . .
N2 C8 C10 111.3(5) . .
C11 C8 C10 111.5(6) . .
N2 C8 C9 99.5(5) . .
C11 C8 C9 113.6(5) . .
C10 C8 C9 114.8(6) . .
N1 C9 C13 110.1(5) . .
N1 C9 C12 105.0(5) . .
C13 C9 C12 110.0(6) . .
N1 C9 C8 100.9(5) . .
C13 C9 C8 115.8(6) . .
C12 C9 C8 114.0(5) . .
C8 C10 H10A 109.5 . .
C8 C10 H10B 109.5 . .
H10A C10 H10B 109.5 . .
C8 C10 H10C 109.5 . .
H10A C10 H10C 109.5 . .
H10B C10 H10C 109.5 . .
C8 C11 H11A 109.5 . .
C8 C11 H11B 109.5 . .
H11A C11 H11B 109.5 . .
C8 C11 H11C 109.5 . .
H11A C11 H11C 109.5 . .
H11B C11 H11C 109.5 . .
C9 C12 H12A 109.5 . .
C9 C12 H12B 109.5 . .
H12A C12 H12B 109.5 . .
C9 C12 H12C 109.5 . .
H12A C12 H12C 109.5 . .
H12B C12 H12C 109.5 . .
C9 C13 H13A 109.5 . .
C9 C13 H13B 109.5 . .
H13A C13 H13B 109.5 . .
C9 C13 H13C 109.5 . .
H13A C13 H13C 109.5 . .
H13B C13 H13C 109.5 . .
F3 C14 F2 107.5(5) . .
F3 C14 F1 106.6(5) . .
F2 C14 F1 105.8(5) . .
F3 C14 C15 113.7(5) . .
F2 C14 C15 111.6(5) . .
F1 C14 C15 111.1(5) . .
O3 C15 C16 128.5(6) . .
O3 C15 C14 111.0(5) . .
C16 C15 C14 120.5(5) . .
C15 C16 C17 120.2(5) . .
C15 C16 H16 119.9 . .
C17 C16 H16 119.9 . .
O4 C17 C16 128.5(6) . .
O4 C17 C18 112.2(6) . .
C16 C17 C18 119.3(6) . .
F6 C18 F4 118.5(7) . .
F6 C18 F5 97.4(8) . .
F4 C18 F5 94.6(7) . .
F6 C18 C17 117.1(6) . .
F4 C18 C17 116.7(7) . .
F5 C18 C17 106.1(6) . .
C20 C19 C24 119.8(6) . .
C20 C19 C25 120.9(6) . .
C24 C19 C25 119.3(6) . .
C21 C20 C19 120.4(7) . .
C21 C20 H20 119.8 . .
C19 C20 H20 119.8 . .
C22 C21 C20 118.3(7) . .
C22 C21 H21 120.8 . .
C20 C21 H21 120.8 . .
C21 C22 C23 123.5(6) . .
C21 C22 N6 119.2(7) . .
C23 C22 N6 117.3(7) . .
C22 C23 C24 118.3(6) . .
C22 C23 H23 120.9 . .
C24 C23 H23 120.9 . .
C23 C24 C19 119.7(6) . .
C23 C24 H24 120.1 . .
C19 C24 H24 120.1 . .
N5 C25 N4 107.1(5) . .
N5 C25 C19 127.4(5) . .
N4 C25 C19 125.5(6) . .
C28 C26 N5 114.1(6) . .
C28 C26 C27 127.2(8) . .
N5 C26 C27 102.5(5) . .
C28 C26 C29 104.8(8) . .
N5 C26 C29 100.6(7) . .
C27 C26 C29 104.1(7) . .
C31 C27 N4 113.3(6) . .
C31 C27 C26 124.0(8) . .
N4 C27 C26 101.7(6) . .
C31 C27 C30 107.3(9) . .
N4 C27 C30 105.3(8) . .
C26 C27 C30 103.5(7) . .
C26 C28 H28A 109.5 . .
C26 C28 H28B 109.5 . .
H28A C28 H28B 109.5 . .
C26 C28 H28C 109.5 . .
H28A C28 H28C 109.5 . .
H28B C28 H28C 109.5 . .
C26 C29 H29A 109.5 . .
C26 C29 H29B 109.5 . .
H29A C29 H29B 109.5 . .
C26 C29 H29C 109.5 . .
H29A C29 H29C 109.5 . .
H29B C29 H29C 109.5 . .
C27 C30 H30A 109.5 . .
C27 C30 H30B 109.5 . .
H30A C30 H30B 109.5 . .
C27 C30 H30C 109.5 . .
H30A C30 H30C 109.5 . .
H30B C30 H30C 109.5 . .
C27 C31 H31A 109.5 . .
C27 C31 H31B 109.5 . .
H31A C31 H31B 109.5 . .
C27 C31 H31C 109.5 . .
H31A C31 H31C 109.5 . .
H31B C31 H31C 109.5 . .
F7 C32 F8 107.4(6) . .
F7 C32 F9 107.1(6) . .
F8 C32 F9 106.3(7) . .
F7 C32 C33 111.0(6) . .
F8 C32 C33 110.8(6) . .
F9 C32 C33 113.9(6) . .
O9 C33 C34 128.6(6) . .
O9 C33 C32 112.5(5) . .
C34 C33 C32 118.9(6) . .
C35 C34 C33 121.3(6) . .
C35 C34 H34 119.4 . .
C33 C34 H34 119.4 . .
O10 C35 C34 129.1(5) . .
O10 C35 C36 112.4(6) . .
C34 C35 C36 118.5(6) . .
F11 C36 F12 107.8(7) . .
F11 C36 F10 105.8(8) . .
F12 C36 F10 104.4(7) . .
F11 C36 C35 113.3(5) . .
F12 C36 C35 114.3(7) . .
F10 C36 C35 110.6(6) . .
F15 C37 F13 108.2(8) . .
F15 C37 F14 107.8(7) . .
F13 C37 F14 103.6(6) . .
F15 C37 C39 111.0(6) . .
F13 C37 C39 113.7(6) . .
F14 C37 C39 112.0(6) . .
C40 C38 C39 121.6(6) . .
C40 C38 H38 119.2 . .
C39 C38 H38 119.2 . .
O11 C39 C38 127.8(6) . .
O11 C39 C37 114.3(6) . .
C38 C39 C37 117.8(6) . .
O12 C40 C38 128.5(6) . .
O12 C40 C41 113.1(6) . .
C38 C40 C41 118.4(6) . .
F18 C41 F17 107.0(6) . .
F18 C41 F16 109.6(6) . .
F17 C41 F16 107.4(6) . .
F18 C41 C40 110.5(5) . .
F17 C41 C40 110.0(5) . .
F16 C41 C40 112.2(6) . .
F23 C42 F22 106.8(5) . .
F23 C42 F24 107.0(6) . .
F22 C42 F24 107.1(5) . .
F23 C42 C43 110.7(5) . .
F22 C42 C43 113.8(5) . .
F24 C42 C43 111.1(5) . .
O13 C43 C44 128.1(5) . .
O13 C43 C42 112.9(5) . .
C44 C43 C42 119.0(5) . .
C43 C44 C45 121.1(5) . .
C43 C44 H44 119.5 . .
C45 C44 H44 119.5 . .
O14 C45 C44 127.9(5) . .
O14 C45 C46 113.9(5) . .
C44 C45 C46 118.2(5) . .
F19 C46 F21 107.8(6) . .
F19 C46 F20 107.3(5) . .
F21 C46 F20 106.5(5) . .
F19 C46 C45 110.6(5) . .
F21 C46 C45 110.7(5) . .
F20 C46 C45 113.7(5) . .
C48 C47 C52 119.1(5) . .
C48 C47 C53 120.9(5) . .
C52 C47 C53 120.0(5) . .
C49 C48 C47 120.7(6) . .
C49 C48 H48 119.7 . .
C47 C48 H48 119.7 . .
C50 C49 C48 118.7(6) . .
C50 C49 H49 120.7 . .
C48 C49 H49 120.7 . .
C51 C50 C49 122.1(6) . .
C51 C50 N9 119.0(6) . .
C49 C50 N9 118.9(6) . .
C50 C51 C52 118.8(5) . .
C50 C51 H51 120.6 . .
C52 C51 H51 120.6 . .
C51 C52 C47 120.7(6) . .
C51 C52 H52 119.6 . .
C47 C52 H52 119.6 . .
N8 C53 N7 106.7(5) . .
N8 C53 C47 126.5(5) . .
N7 C53 C47 126.8(5) . .
N8 C54 C56 110.7(4) . .
N8 C54 C57 104.5(4) . .
C56 C54 C57 110.2(6) . .
N8 C54 C55 100.4(5) . .
C56 C54 C55 116.2(5) . .
C57 C54 C55 113.7(5) . .
N7 C55 C58 106.7(5) . .
N7 C55 C59 110.2(5) . .
C58 C55 C59 111.2(5) . .
N7 C55 C54 99.4(4) . .
C58 C55 C54 113.0(5) . .
C59 C55 C54 115.3(5) . .
C54 C56 H56A 109.5 . .
C54 C56 H56B 109.5 . .
H56A C56 H56B 109.5 . .
C54 C56 H56C 109.5 . .
H56A C56 H56C 109.5 . .
H56B C56 H56C 109.5 . .
C54 C57 H57A 109.5 . .
C54 C57 H57B 109.5 . .
H57A C57 H57B 109.5 . .
C54 C57 H57C 109.5 . .
H57A C57 H57C 109.5 . .
H57B C57 H57C 109.5 . .
C55 C58 H58A 109.5 . .
C55 C58 H58B 109.5 . .
H58A C58 H58B 109.5 . .
C55 C58 H58C 109.5 . .
H58A C58 H58C 109.5 . .
H58B C58 H58C 109.5 . .
C55 C59 H59A 109.5 . .
C55 C59 H59B 109.5 . .
H59A C59 H59B 109.5 . .
C55 C59 H59C 109.5 . .
H59A C59 H59C 109.5 . .
H59B C59 H59C 109.5 . .

loop_
_geom_bond_atom_site_label_1
_geom_bond_atom_site_label_2
_geom_bond_distance
_geom_bond_site_symmetry_2
Gd1 O13 2.351(4) .
Gd1 O11 2.356(4) .
Gd1 O8 2.359(4) .
Gd1 O17 2.365(4) .
Gd1 O10 2.377(4) .
Gd1 O9 2.383(4) .
Gd1 O14 2.393(4) .
Gd1 O12 2.405(4) .
Cu1 O3 1.928(4) 2_665
Cu1 O3 1.928(4) .
Cu1 O4 1.942(4) .
Cu1 O4 1.942(4) 2_665
Cu1 O2 2.406(4) 2_665
Cu1 O2 2.406(4) .
F1 C14 1.349(7) .
F2 C14 1.331(7) .
F3 C14 1.331(7) .
F4 C18 1.257(9) .
F5 C18 1.448(11) .
F6 C18 1.234(9) .
F7 C32 1.310(8) .
F8 C32 1.331(10) .
F9 C32 1.336(8) .
F10 C36 1.337(10) .
F11 C36 1.290(8) .
F12 C36 1.325(9) .
F13 C37 1.309(9) .
F14 C37 1.316(9) .
F15 C37 1.285(9) .
F16 C41 1.309(9) .
F17 C41 1.310(8) .
F18 C41 1.304(8) .
F19 C46 1.324(7) .
F20 C46 1.337(7) .
F21 C46 1.333(7) .
F22 C42 1.331(7) .
F23 C42 1.330(7) .
F24 C42 1.338(8) .
O1 N1 1.275(7) .
O2 N2 1.298(6) .
O3 C15 1.269(7) .
O4 C17 1.262(7) .
O5 N3 1.224(9) .
O6 N3 1.210(9) .
O7B N4 1.305(8) .
O8 N5 1.309(6) .
O9 C33 1.238(7) .
O10 C35 1.246(7) .
O11 C39 1.259(7) .
O12 C40 1.266(7) .
O13 C43 1.264(7) .
O14 C45 1.241(6) .
O15 N6 1.230(9) .
O16 N6 1.225(9) .
O17 N8 1.300(5) .
O18 N7 1.276(6) .
O19 N9 1.230(7) .
O20 N9 1.218(8) .
N1 C7 1.351(8) .
N1 C9 1.495(8) .
N2 C7 1.354(7) .
N2 C8 1.503(7) .
N3 C4 1.467(9) .
N4 C25 1.350(8) .
N4 C27 1.488(8) .
N5 C25 1.338(7) .
N5 C26 1.480(8) .
N6 C22 1.482(9) .
N7 C53 1.367(7) .
N7 C55 1.505(8) .
N8 C53 1.341(7) .
N8 C54 1.494(7) .
N9 C50 1.462(8) .
C1 C2 1.391(8) .
C1 C6 1.392(9) .
C1 C7 1.465(8) .
C2 C3 1.388(9) .
C2 H2 0.9300 .
C3 C4 1.357(10) .
C3 H3 0.9300 .
C4 C5 1.366(10) .
C5 C6 1.367(9) .
C5 H5 0.9300 .
C6 H6 0.9300 .
C8 C11 1.520(9) .
C8 C10 1.531(8) .
C8 C9 1.548(9) .
C9 C13 1.512(9) .
C9 C12 1.520(10) .
C10 H10A 0.9600 .
C10 H10B 0.9600 .
C10 H10C 0.9600 .
C11 H11A 0.9600 .
C11 H11B 0.9600 .
C11 H11C 0.9600 .
C12 H12A 0.9600 .
C12 H12B 0.9600 .
C12 H12C 0.9600 .
C13 H13A 0.9600 .
C13 H13B 0.9600 .
C13 H13C 0.9600 .
C14 C15 1.512(9) .
C15 C16 1.392(8) .
C16 C17 1.394(9) .
C16 H16 0.9300 .
C17 C18 1.520(9) .
C19 C20 1.403(9) .
C19 C24 1.401(9) .
C19 C25 1.462(9) .
C20 C21 1.390(9) .
C20 H20 0.9300 .
C21 C22 1.368(10) .
C21 H21 0.9300 .
C22 C23 1.383(10) .
C23 C24 1.400(9) .
C23 H23 0.9300 .
C24 H24 0.9300 .
C26 C28 1.402(10) .
C26 C27 1.487(10) .
C26 C29 1.654(13) .
C27 C31 1.413(11) .
C27 C30 1.568(9) .
C28 H28A 0.9600 .
C28 H28B 0.9600 .
C28 H28C 0.9600 .
C29 H29A 0.9600 .
C29 H29B 0.9600 .
C29 H29C 0.9600 .
C30 H30A 0.9600 .
C30 H30B 0.9600 .
C30 H30C 0.9600 .
C31 H31A 0.9600 .
C31 H31B 0.9600 .
C31 H31C 0.9600 .
C32 C33 1.532(9) .
C33 C34 1.403(8) .
C34 C35 1.391(9) .
C34 H34 0.9300 .
C35 C36 1.530(8) .
C37 C39 1.525(9) .
C38 C40 1.384(9) .
C38 C39 1.395(9) .
C38 H38 0.9300 .
C40 C41 1.565(8) .
C42 C43 1.533(8) .
C43 C44 1.381(8) .
C44 C45 1.399(8) .
C44 H44 0.9300 .
C45 C46 1.528(8) .
C47 C48 1.399(8) .
C47 C52 1.399(8) .
C47 C53 1.444(8) .
C48 C49 1.387(8) .
C48 H48 0.9300 .
C49 C50 1.386(9) .
C49 H49 0.9300 .
C50 C51 1.384(9) .
C51 C52 1.384(8) .
C51 H51 0.9300 .
C52 H52 0.9300 .
C54 C56 1.502(8) .
C54 C57 1.535(8) .
C54 C55 1.549(8) .
C55 C58 1.518(9) .
C55 C59 1.527(8) .
C56 H56A 0.9600 .
C56 H56B 0.9600 .
C56 H56C 0.9600 .
C57 H57A 0.9600 .
C57 H57B 0.9600 .
C57 H57C 0.9600 .
C58 H58A 0.9600 .
C58 H58B 0.9600 .
C58 H58C 0.9600 .
C59 H59A 0.9600 .
C59 H59B 0.9600 .
C59 H59C 0.9600 .

loop_
_geom_torsion_atom_site_label_1
_geom_torsion_atom_site_label_2
_geom_torsion_atom_site_label_3
_geom_torsion_atom_site_label_4
_geom_torsion
_geom_torsion_site_symmetry_1
O3 Cu1 O2 N2 -168.6(5) 2_665
O3 Cu1 O2 N2 11.4(5) .
O4 Cu1 O2 N2 -81.1(5) .
O4 Cu1 O2 N2 98.9(5) 2_665
O2 Cu1 O2 N2 78(15) 2_665
O3 Cu1 O3 C15 -130(10) 2_665
O4 Cu1 O3 C15 -10.2(5) .
O4 Cu1 O3 C15 169.8(5) 2_665
O2 Cu1 O3 C15 77.8(4) 2_665
O2 Cu1 O3 C15 -102.2(4) .
O3 Cu1 O4 C17 -168.7(5) 2_665
O3 Cu1 O4 C17 11.3(5) .
O4 Cu1 O4 C17 12(33) 2_665
O2 Cu1 O4 C17 -71.7(5) 2_665
O2 Cu1 O4 C17 108.3(5) .
O13 Gd1 O8 N5 -86.0(5) .
O11 Gd1 O8 N5 53.6(5) .
O17 Gd1 O8 N5 165.6(4) .
O10 Gd1 O8 N5 129.0(5) .
O9 Gd1 O8 N5 -153.6(5) .
O14 Gd1 O8 N5 -19.2(5) .
O12 Gd1 O8 N5 -6.9(7) .
O13 Gd1 O9 C33 174.8(5) .
O11 Gd1 O9 C33 -11.9(6) .
O8 Gd1 O9 C33 -74.5(5) .
O17 Gd1 O9 C33 78.1(5) .
O10 Gd1 O9 C33 4.3(5) .
O14 Gd1 O9 C33 -130.1(5) .
O12 Gd1 O9 C33 128.5(5) .
O13 Gd1 O10 C35 -18.2(6) .
O11 Gd1 O10 C35 169.7(5) .
O8 Gd1 O10 C35 72.7(5) .
O17 Gd1 O10 C35 -81.8(5) .
O9 Gd1 O10 C35 -1.9(5) .
O14 Gd1 O10 C35 119.4(5) .
O12 Gd1 O10 C35 -133.7(5) .
O13 Gd1 O11 C39 -16.1(6) .
O8 Gd1 O11 C39 -129.3(5) .
O17 Gd1 O11 C39 91.0(5) .
O10 Gd1 O11 C39 157.5(5) .
O9 Gd1 O11 C39 173.4(4) .
O14 Gd1 O11 C39 -56.3(5) .
O12 Gd1 O11 C39 22.5(5) .
O13 Gd1 O12 C40 130.7(5) .
O11 Gd1 O12 C40 -22.8(4) .
O8 Gd1 O12 C40 42.9(6) .
O17 Gd1 O12 C40 -131.8(5) .
O10 Gd1 O12 C40 -81.2(5) .
O9 Gd1 O12 C40 177.3(4) .
O14 Gd1 O12 C40 55.1(4) .
O11 Gd1 O13 C43 -27.5(6) .
O8 Gd1 O13 C43 81.9(5) .
O17 Gd1 O13 C43 -138.4(5) .
O10 Gd1 O13 C43 163.7(4) .
O9 Gd1 O13 C43 147.4(5) .
O14 Gd1 O13 C43 13.3(5) .
O12 Gd1 O13 C43 -66.0(5) .
O13 Gd1 O14 C45 -14.1(5) .
O11 Gd1 O14 C45 138.2(5) .
O8 Gd1 O14 C45 -124.1(5) .
O17 Gd1 O14 C45 49.7(6) .
O10 Gd1 O14 C45 -170.7(4) .
O9 Gd1 O14 C45 -69.9(5) .
O12 Gd1 O14 C45 62.4(5) .
O13 Gd1 O17 N8 60.5(5) .
O11 Gd1 O17 N8 -78.5(5) .
O8 Gd1 O17 N8 173.0(4) .
O10 Gd1 O17 N8 -149.6(5) .
O9 Gd1 O17 N8 133.3(5) .
O14 Gd1 O17 N8 1.8(6) .
O12 Gd1 O17 N8 -11.0(4) .
Cu1 O2 N2 C7 110.8(6) .
Cu1 O2 N2 C8 -84.2(6) .
Gd1 O8 N5 C25 80.0(8) .
Gd1 O8 N5 C26 -107.1(7) .
Gd1 O17 N8 C53 75.1(6) .
Gd1 O17 N8 C54 -113.7(5) .
C6 C1 C2 C3 0.2(10) .
C7 C1 C2 C3 -177.5(6) .
C1 C2 C3 C4 -0.5(11) .
C2 C3 C4 C5 -0.3(11) .
C2 C3 C4 N3 177.8(6) .
O6 N3 C4 C3 -174.1(7) .
O5 N3 C4 C3 3.6(11) .
O6 N3 C4 C5 4.0(11) .
O5 N3 C4 C5 -178.3(8) .
C3 C4 C5 C6 1.4(12) .
N3 C4 C5 C6 -176.7(7) .
C4 C5 C6 C1 -1.7(12) .
C2 C1 C6 C5 0.9(11) .
C7 C1 C6 C5 178.6(7) .
O1 N1 C7 N2 177.8(6) .
C9 N1 C7 N2 5.7(7) .
O1 N1 C7 C1 -3.0(10) .
C9 N1 C7 C1 -175.1(5) .
O2 N2 C7 N1 179.4(5) .
C8 N2 C7 N1 13.4(7) .
O2 N2 C7 C1 0.1(10) .
C8 N2 C7 C1 -165.9(5) .
C2 C1 C7 N1 -9.6(9) .
C6 C1 C7 N1 172.8(7) .
C2 C1 C7 N2 169.5(6) .
C6 C1 C7 N2 -8.1(10) .
O2 N2 C8 C11 -74.5(7) .
C7 N2 C8 C11 92.5(6) .
O2 N2 C8 C10 46.3(8) .
C7 N2 C8 C10 -146.7(6) .
O2 N2 C8 C9 167.7(5) .
C7 N2 C8 C9 -25.3(6) .
O1 N1 C9 C13 43.7(9) .
C7 N1 C9 C13 -143.7(6) .
O1 N1 C9 C12 -74.7(7) .
C7 N1 C9 C12 97.9(6) .
O1 N1 C9 C8 166.5(5) .
C7 N1 C9 C8 -20.9(6) .
N2 C8 C9 N1 25.2(5) .
C11 C8 C9 N1 -85.9(6) .
C10 C8 C9 N1 144.1(5) .
N2 C8 C9 C13 144.0(6) .
C11 C8 C9 C13 32.9(8) .
C10 C8 C9 C13 -97.1(7) .
N2 C8 C9 C12 -86.8(6) .
C11 C8 C9 C12 162.1(5) .
C10 C8 C9 C12 32.1(8) .
Cu1 O3 C15 C16 6.9(9) .
Cu1 O3 C15 C14 -173.6(4) .
F3 C14 C15 O3 178.3(5) .
F2 C14 C15 O3 56.4(6) .
F1 C14 C15 O3 -61.4(6) .
F3 C14 C15 C16 -2.1(8) .
F2 C14 C15 C16 -124.0(6) .
F1 C14 C15 C16 118.2(6) .
O3 C15 C16 C17 -0.4(10) .
C14 C15 C16 C17 -179.9(5) .
Cu1 O4 C17 C16 -9.2(9) .
Cu1 O4 C17 C18 171.1(5) .
C15 C16 C17 O4 1.7(10) .
C15 C16 C17 C18 -178.6(7) .
O4 C17 C18 F6 4.2(12) .
C16 C17 C18 F6 -175.5(8) .
O4 C17 C18 F4 153.0(8) .
C16 C17 C18 F4 -26.7(12) .
O4 C17 C18 F5 -103.1(7) .
C16 C17 C18 F5 77.1(9) .
C24 C19 C20 C21 1.6(9) .
C25 C19 C20 C21 -178.8(6) .
C19 C20 C21 C22 0.2(10) .
C20 C21 C22 C23 -1.8(10) .
C20 C21 C22 N6 179.1(6) .
O16 N6 C22 C21 -178.4(6) .
O15 N6 C22 C21 1.4(9) .
O16 N6 C22 C23 2.4(9) .
O15 N6 C22 C23 -177.8(6) .
C21 C22 C23 C24 1.4(10) .
N6 C22 C23 C24 -179.4(5) .
C22 C23 C24 C19 0.5(9) .
C20 C19 C24 C23 -2.0(9) .
C25 C19 C24 C23 178.4(5) .
O8 N5 C25 N4 -176.2(6) .
C26 N5 C25 N4 10.3(8) .
O8 N5 C25 C19 4.2(10) .
C26 N5 C25 C19 -169.3(7) .
O7B N4 C25 N5 173.0(8) .
C27 N4 C25 N5 3.6(9) .
O7B N4 C25 C19 -7.4(12) .
C27 N4 C25 C19 -176.8(7) .
C20 C19 C25 N5 -154.3(6) .
C24 C19 C25 N5 25.3(10) .
C20 C19 C25 N4 26.1(10) .
C24 C19 C25 N4 -154.2(7) .
O8 N5 C26 C28 25.6(11) .
C25 N5 C26 C28 -160.6(8) .
O8 N5 C26 C27 166.7(6) .
C25 N5 C26 C27 -19.5(8) .
O8 N5 C26 C29 -86.1(7) .
C25 N5 C26 C29 87.7(7) .
O7B N4 C27 C31 39.8(13) .
C25 N4 C27 C31 -150.5(9) .
O7B N4 C27 C26 175.1(8) .
C25 N4 C27 C26 -15.2(9) .
O7B N4 C27 C30 -77.2(10) .
C25 N4 C27 C30 92.5(9) .
C28 C26 C27 C31 -78.0(13) .
N5 C26 C27 C31 148.0(9) .
C29 C26 C27 C31 43.5(11) .
C28 C26 C27 N4 153.1(8) .
N5 C26 C27 N4 19.1(8) .
C29 C26 C27 N4 -85.3(7) .
C28 C26 C27 C30 44.0(11) .
N5 C26 C27 C30 -89.9(8) .
C29 C26 C27 C30 165.6(7) .
Gd1 O9 C33 C34 -4.2(9) .
Gd1 O9 C33 C32 175.5(4) .
F7 C32 C33 O9 -61.8(8) .
F8 C32 C33 O9 57.5(7) .
F9 C32 C33 O9 177.2(6) .
F7 C32 C33 C34 118.0(7) .
F8 C32 C33 C34 -122.8(6) .
F9 C32 C33 C34 -3.0(10) .
O9 C33 C34 C35 -0.3(10) .
C32 C33 C34 C35 180.0(6) .
Gd1 O10 C35 C34 -0.8(9) .
Gd1 O10 C35 C36 179.5(4) .
C33 C34 C35 O10 2.8(10) .
C33 C34 C35 C36 -177.4(6) .
O10 C35 C36 F11 -50.4(9) .
C34 C35 C36 F11 129.9(7) .
O10 C35 C36 F12 -174.3(7) .
C34 C35 C36 F12 5.9(10) .
O10 C35 C36 F10 68.2(8) .
C34 C35 C36 F10 -111.5(8) .
Gd1 O11 C39 C38 -17.0(9) .
Gd1 O11 C39 C37 164.5(4) .
C40 C38 C39 O11 -1.8(10) .
C40 C38 C39 C37 176.6(6) .
F15 C37 C39 O11 -87.0(8) .
F13 C37 C39 O11 150.6(7) .
F14 C37 C39 O11 33.5(8) .
F15 C37 C39 C38 94.4(8) .
F13 C37 C39 C38 -28.0(9) .
F14 C37 C39 C38 -145.1(6) .
Gd1 O12 C40 C38 18.4(8) .
Gd1 O12 C40 C41 -163.4(4) .
C39 C38 C40 O12 0.6(10) .
C39 C38 C40 C41 -177.5(5) .
O12 C40 C41 F18 50.4(8) .
C38 C40 C41 F18 -131.2(7) .
O12 C40 C41 F17 -67.5(7) .
C38 C40 C41 F17 110.9(7) .
O12 C40 C41 F16 173.0(6) .
C38 C40 C41 F16 -8.6(8) .
Gd1 O13 C43 C44 -10.0(9) .
Gd1 O13 C43 C42 170.8(3) .
F23 C42 C43 O13 -76.6(7) .
F22 C42 C43 O13 163.1(5) .
F24 C42 C43 O13 42.1(7) .
F23 C42 C43 C44 104.0(6) .
F22 C42 C43 C44 -16.3(8) .
F24 C42 C43 C44 -137.3(6) .
O13 C43 C44 C45 -1.4(9) .
C42 C43 C44 C45 177.8(5) .
Gd1 O14 C45 C44 11.5(9) .
Gd1 O14 C45 C46 -167.7(4) .
C43 C44 C45 O14 0.4(9) .
C43 C44 C45 C46 179.5(5) .
O14 C45 C46 F19 68.6(7) .
C44 C45 C46 F19 -110.6(6) .
O14 C45 C46 F21 -50.8(7) .
C44 C45 C46 F21 130.0(5) .
O14 C45 C46 F20 -170.6(5) .
C44 C45 C46 F20 10.2(8) .
C52 C47 C48 C49 -0.2(9) .
C53 C47 C48 C49 -177.4(5) .
C47 C48 C49 C50 0.3(9) .
C48 C49 C50 C51 -0.8(9) .
C48 C49 C50 N9 179.8(5) .
O20 N9 C50 C51 -175.1(6) .
O19 N9 C50 C51 5.2(8) .
O20 N9 C50 C49 4.4(9) .
O19 N9 C50 C49 -175.3(6) .
C49 C50 C51 C52 1.2(9) .
N9 C50 C51 C52 -179.4(5) .
C50 C51 C52 C47 -1.1(8) .
C48 C47 C52 C51 0.6(8) .
C53 C47 C52 C51 177.8(5) .
O17 N8 C53 N7 -174.3(5) .
C54 N8 C53 N7 13.9(6) .
O17 N8 C53 C47 7.1(9) .
C54 N8 C53 C47 -164.8(5) .
O18 N7 C53 N8 179.9(5) .
C55 N7 C53 N8 6.0(7) .
O18 N7 C53 C47 -1.5(9) .
C55 N7 C53 C47 -175.3(5) .
C48 C47 C53 N8 -155.8(6) .
C52 C47 C53 N8 27.1(8) .
C48 C47 C53 N7 25.8(9) .
C52 C47 C53 N7 -151.3(6) .
O17 N8 C54 C56 37.7(7) .
C53 N8 C54 C56 -150.1(5) .
O17 N8 C54 C57 -80.9(6) .
C53 N8 C54 C57 91.3(5) .
O17 N8 C54 C55 161.1(4) .
C53 N8 C54 C55 -26.7(6) .
O18 N7 C55 C58 -78.1(6) .
C53 N7 C55 C58 96.0(6) .
O18 N7 C55 C59 42.8(7) .
C53 N7 C55 C59 -143.1(5) .
O18 N7 C55 C54 164.3(5) .
C53 N7 C55 C54 -21.6(6) .
N8 C54 C55 N7 26.3(5) .
C56 C54 C55 N7 145.7(5) .
C57 C54 C55 N7 -84.8(6) .
N8 C54 C55 C58 -86.5(6) .
C56 C54 C55 C58 32.9(8) .
C57 C54 C55 C58 162.4(5) .
N8 C54 C55 C59 144.0(5) .
C56 C54 C55 C59 -96.6(7) .
C57 C54 C55 C59 33.0(7) .
